data_4031735
loop_
_publ_author_name
'Gluyas, Josef B. G.'
'Manici, Valentina'
'G\"uckel, Simon'
'Vincent, Kevin B.'
'Yufit, Dmitry S.'
'Howard, Judith A. K.'
'Skelton, Brian W.'
'Beeby, Andrew'
'Kaupp, Martin'
'Low, Paul J.'

_publ_section_title
;
 Cross-Conjugated Systems Based On An (E)-Hexa-3-en-1,5-diyne-3,4-diyl
 Skeleton: Spectroscopic and Spectroelectrochemical Investigations.
;
_journal_issue 22
_journal_name_full 'The Journal of organic chemistry'
_journal_page_first 11501
_journal_page_last 11512
_journal_paper_doi 10.1021/acs.joc.5b02240
_journal_volume 80
_journal_year 2015
_chemical_formula_moiety 'C72 H52 N4 O4'
_chemical_formula_sum 'C72 H52 N4 O4'
_chemical_formula_weight 1037.18
_chemical_name_systematic
;
 ? 
;
_space_group_crystal_system triclinic
_space_group_IT_number 2
_space_group_name_Hall '-P 1'
_space_group_name_H-M_alt 'P -1'
_symmetry_space_group_name_Hall '-P 1'
_symmetry_space_group_name_H-M 'P -1'
_atom_sites_solution_hydrogens difmap
_atom_sites_solution_primary direct
_atom_sites_solution_secondary difmap
_audit_creation_date 2013-12-14
_audit_creation_method
;
Olex2 1.2-beta
(compiled 2013.12.10 svn.r2850 for OlexSys, GUI svn.r4736)
;
_cell_angle_alpha 67.994(2)
_cell_angle_beta 85.859(2)
_cell_angle_gamma 89.203(2)
_cell_formula_units_Z 2
_cell_length_a 9.9916(6)
_cell_length_b 15.6617(9)
_cell_length_c 18.6841(11)
_cell_measurement_reflns_used 9959
_cell_measurement_temperature 120.0
_cell_measurement_theta_max 30.95
_cell_measurement_theta_min 2.25
_cell_volume 2703.4(3)
_computing_cell_refinement 'APEX2 v.2013.4_1 (Bruker, 2013)'
_computing_data_collection 'APEX2 v.2013.4_1 (Bruker, 2013)'
_computing_data_reduction 'SAINT v8.30C (Bruker, 2013)'
_computing_molecular_graphics 'Olex2 (Dolomanov et al., 2009)'
_computing_publication_material 'Olex2 (Dolomanov et al., 2009)'
_computing_structure_refinement 'XL (Sheldrick, 2008)'
_computing_structure_solution 'XS (Sheldrick, 2008)'
_diffrn_ambient_temperature 120.0
_diffrn_detector 'Bruker PHOTON 100 CMOS'
_diffrn_detector_type 'CMOS sensor'
_diffrn_measured_fraction_theta_full 0.999
_diffrn_measured_fraction_theta_max 0.999
_diffrn_measurement_device 'Bruker D8 Venture'
_diffrn_measurement_device_type D8Venture
_diffrn_measurement_method \w-scan
_diffrn_radiation_monochromator 'focusing mirrors'
_diffrn_radiation_probe x-ray
_diffrn_radiation_type MoK\a
_diffrn_radiation_wavelength 0.71073
_diffrn_reflns_av_R_equivalents 0.0337
_diffrn_reflns_av_unetI/netI 0.0509
_diffrn_reflns_limit_h_max 13
_diffrn_reflns_limit_h_min -13
_diffrn_reflns_limit_k_max 21
_diffrn_reflns_limit_k_min -21
_diffrn_reflns_limit_l_max 25
_diffrn_reflns_limit_l_min -25
_diffrn_reflns_number 42578
_diffrn_reflns_theta_full 29.50
_diffrn_reflns_theta_max 29.50
_diffrn_reflns_theta_min 2.25
_diffrn_source 'fine-focus sealed tube'
_diffrn_standards_number 0
_exptl_absorpt_coefficient_mu 0.079
_exptl_absorpt_correction_T_max 1.0000
_exptl_absorpt_correction_T_min 0.9585
_exptl_absorpt_correction_type multi-scan
_exptl_absorpt_process_details
;
SADABS-2012/1 (Bruker,2012) was used for absorption correction.
wR2(int) was 0.0778 before and 0.0403 after correction.
The Ratio of minimum to maximum transmission is 0.9585.
The \l/2 correction factor is 0.0015.
;
_exptl_crystal_colour 'clear light red'
_exptl_crystal_colour_lustre clear
_exptl_crystal_colour_modifier light
_exptl_crystal_colour_primary red
_exptl_crystal_density_diffrn 1.274
_exptl_crystal_density_method 'not measured'
_exptl_crystal_description prism
_exptl_crystal_F_000 1088
_exptl_crystal_size_max 0.357
_exptl_crystal_size_mid 0.209
_exptl_crystal_size_min 0.102
_refine_diff_density_max 0.392
_refine_diff_density_min -0.236
_refine_diff_density_rms 0.055
_refine_ls_extinction_method none
_refine_ls_goodness_of_fit_ref 1.032
_refine_ls_hydrogen_treatment refall
_refine_ls_matrix_type full
_refine_ls_number_parameters 929
_refine_ls_number_reflns 15058
_refine_ls_number_restraints 0
_refine_ls_restrained_S_all 1.032
_refine_ls_R_factor_all 0.0949
_refine_ls_R_factor_gt 0.0563
_refine_ls_shift/su_max 0.001
_refine_ls_shift/su_mean 0.000
_refine_ls_structure_factor_coef Fsqd
_refine_ls_weighting_details 'calc w=1/[\s^2^(Fo^2^)+(0.0800P)^2^+0.2300P] where P=(Fo^2^+2Fc^2^)/3'
_refine_ls_weighting_scheme calc
_refine_ls_wR_factor_gt 0.1321
_refine_ls_wR_factor_ref 0.1490
_reflns_number_gt 10034
_reflns_number_total 15058
_reflns_threshold_expression >2sigma(I)
_cod_data_source_file jo5b02240_si_002.cif
_cod_data_source_block 6_13srv321
_cod_depositor_comments
;
The following automatic conversions were performed:

'_diffrn_radiation_probe' value 'X-ray' changed to 'x-ray' according
to
/usr/data/users/saulius/crontab/automatic-downloads/rss-feeds/ACS/lib/dictionaries/cif_core.dic
dictionary named 'cif_core.dic' version 2.4.2 from 2011-04-26.

Automatic conversion script
Id: cif_fix_values 4268 2015-11-12 08:31:59Z antanas 

 Adding full bibliography for 4031734--4031737.cif.
;
_cod_database_code 4031735
_computing.bruker_data_scaling 'SADABS V2012/1 (Bruker AXS Inc.)'

_olex2_refinement_description
;
;

loop_
_space_group_symop_id
_space_group_symop_operation_xyz
1 'x, y, z'
2 '-x, -y, -z'

loop_
_atom_site_label
_atom_site_type_symbol
_atom_site_fract_x
_atom_site_fract_y
_atom_site_fract_z
_atom_site_U_iso_or_equiv
_atom_site_adp_type
_atom_site_occupancy
_atom_site_symmetry_multiplicity
_atom_site_calc_flag
O1 O -0.03033(11) -0.11130(8) 0.49902(6) 0.0339(3) Uani 1 1 d
O2 O 0.35827(11) -0.20785(7) 0.07533(6) 0.0283(2) Uani 1 1 d
O3 O 0.16163(13) 1.17489(7) -0.09780(6) 0.0350(3) Uani 1 1 d
O4 O 0.53474(12) 0.88835(8) -0.46243(7) 0.0378(3) Uani 1 1 d
N1 N -0.55391(16) 0.30041(12) 0.71306(8) 0.0446(4) Uani 1 1 d
N2 N 1.02143(15) 0.67857(11) -0.67723(8) 0.0372(3) Uani 1 1 d
N3 N 0.22537(13) 0.05310(8) 0.20394(7) 0.0259(3) Uani 1 1 d
N4 N 0.25970(13) 0.87550(8) -0.18719(7) 0.0273(3) Uani 1 1 d
C1 C 0.27763(14) 0.43567(9) 0.01674(8) 0.0198(3) Uani 1 1 d
C2 C 0.21046(14) 0.50531(9) 0.03103(8) 0.0198(3) Uani 1 1 d
C3 C 0.11666(14) 0.48424(9) 0.09675(8) 0.0215(3) Uani 1 1 d
C4 C 0.03965(15) 0.46590(10) 0.15284(8) 0.0239(3) Uani 1 1 d
C5 C -0.04295(15) 0.43934(10) 0.22380(8) 0.0238(3) Uani 1 1 d
C6 C -0.16214(16) 0.48519(11) 0.22829(9) 0.0273(3) Uani 1 1 d
C7 C -0.23757(17) 0.46208(12) 0.29807(9) 0.0311(4) Uani 1 1 d
C8 C -0.19528(16) 0.39316(11) 0.36460(9) 0.0300(4) Uani 1 1 d
C9 C -0.07875(18) 0.34557(12) 0.35969(9) 0.0335(4) Uani 1 1 d
C10 C -0.00361(17) 0.36837(11) 0.28995(9) 0.0309(4) Uani 1 1 d
C11 C -0.27088(18) 0.37301(12) 0.43756(10) 0.0349(4) Uani 1 1 d
C12 C -0.33289(17) 0.35987(12) 0.49794(9) 0.0340(4) Uani 1 1 d
C13 C -0.40736(16) 0.34113(11) 0.57064(9) 0.0271(3) Uani 1 1 d
C14 C -0.53480(18) 0.37628(13) 0.57511(10) 0.0387(4) Uani 1 1 d
C15 C -0.60212(19) 0.35339(14) 0.64755(11) 0.0416(4) Uani 1 1 d
C16 C -0.4324(2) 0.26781(15) 0.70765(11) 0.0500(5) Uani 1 1 d
C17 C -0.35637(19) 0.28597(12) 0.63932(10) 0.0378(4) Uani 1 1 d
C18 C 0.36186(15) 0.45493(9) -0.05266(8) 0.0217(3) Uani 1 1 d
C19 C 0.43601(15) 0.47004(10) -0.10973(8) 0.0239(3) Uani 1 1 d
C20 C 0.52022(15) 0.49839(10) -0.18006(8) 0.0247(3) Uani 1 1 d
C21 C 0.51378(16) 0.58906(11) -0.23315(9) 0.0270(3) Uani 1 1 d
C22 C 0.59020(16) 0.61749(11) -0.30306(9) 0.0286(3) Uani 1 1 d
C23 C 0.67354(16) 0.55555(11) -0.32169(9) 0.0280(3) Uani 1 1 d
C24 C 0.68298(19) 0.46606(12) -0.26789(10) 0.0372(4) Uani 1 1 d
C25 C 0.60781(18) 0.43776(12) -0.19770(10) 0.0350(4) Uani 1 1 d
C26 C 0.74754(17) 0.58352(11) -0.39579(9) 0.0303(4) Uani 1 1 d
C27 C 0.80746(16) 0.60531(11) -0.45796(9) 0.0295(3) Uani 1 1 d
C28 C 0.87990(15) 0.63030(11) -0.53205(8) 0.0264(3) Uani 1 1 d
C29 C 0.92040(18) 0.72065(12) -0.57477(9) 0.0323(4) Uani 1 1 d
C30 C 0.98968(18) 0.74068(13) -0.64606(10) 0.0371(4) Uani 1 1 d
C31 C 0.98084(17) 0.59269(13) -0.63631(10) 0.0335(4) Uani 1 1 d
C32 C 0.91053(16) 0.56521(11) -0.56478(9) 0.0289(3) Uani 1 1 d
C33 C 0.26206(14) 0.33688(9) 0.06762(8) 0.0194(3) Uani 1 1 d
C34 C 0.24589(15) 0.27170(10) 0.03455(8) 0.0218(3) Uani 1 1 d
C35 C 0.23043(15) 0.17903(10) 0.07899(8) 0.0218(3) Uani 1 1 d
C36 C 0.23431(14) 0.14759(9) 0.15925(8) 0.0210(3) Uani 1 1 d
C37 C 0.25150(15) 0.21208(10) 0.19314(8) 0.0231(3) Uani 1 1 d
C38 C 0.26399(15) 0.30487(10) 0.14833(8) 0.0215(3) Uani 1 1 d
C39 C 0.15954(15) 0.01724(9) 0.27956(8) 0.0221(3) Uani 1 1 d
C40 C 0.03908(16) 0.05159(10) 0.29801(9) 0.0258(3) Uani 1 1 d
C41 C -0.02688(16) 0.01102(11) 0.37102(9) 0.0267(3) Uani 1 1 d
C42 C 0.02680(15) -0.06521(10) 0.42578(8) 0.0245(3) Uani 1 1 d
C43 C 0.14770(15) -0.09985(10) 0.40781(9) 0.0251(3) Uani 1 1 d
C44 C 0.21363(15) -0.05875(10) 0.33570(8) 0.0232(3) Uani 1 1 d
C45 C -0.16729(19) -0.09183(15) 0.51354(12) 0.0407(4) Uani 1 1 d
C46 C 0.26128(15) -0.01153(9) 0.16864(8) 0.0220(3) Uani 1 1 d
C47 C 0.39067(15) -0.01282(10) 0.13740(8) 0.0232(3) Uani 1 1 d
C48 C 0.42697(15) -0.07603(10) 0.10398(8) 0.0231(3) Uani 1 1 d
C49 C 0.33236(15) -0.13987(9) 0.10362(8) 0.0217(3) Uani 1 1 d
C50 C 0.20189(16) -0.13847(10) 0.13436(9) 0.0254(3) Uani 1 1 d
C51 C 0.16612(16) -0.07433(10) 0.16619(9) 0.0246(3) Uani 1 1 d
C52 C 0.49116(18) -0.21118(12) 0.04372(11) 0.0334(4) Uani 1 1 d
C53 C 0.22459(14) 0.60359(9) -0.02179(8) 0.0201(3) Uani 1 1 d
C54 C 0.11238(15) 0.65896(10) -0.03921(9) 0.0251(3) Uani 1 1 d
C55 C 0.12265(16) 0.74861(10) -0.09299(9) 0.0280(3) Uani 1 1 d
C56 C 0.24691(15) 0.78463(9) -0.12901(8) 0.0239(3) Uani 1 1 d
C57 C 0.36033(15) 0.73143(10) -0.10930(9) 0.0244(3) Uani 1 1 d
C58 C 0.34955(15) 0.64196(10) -0.05628(8) 0.0227(3) Uani 1 1 d
C59 C 0.23690(14) 0.95283(10) -0.16666(8) 0.0230(3) Uani 1 1 d
C60 C 0.22022(16) 0.94269(11) -0.08888(9) 0.0274(3) Uani 1 1 d
C61 C 0.19415(17) 1.01734(11) -0.06844(9) 0.0288(3) Uani 1 1 d
C62 C 0.18735(16) 1.10527(10) -0.12451(9) 0.0258(3) Uani 1 1 d
C63 C 0.20675(16) 1.11685(10) -0.20187(9) 0.0260(3) Uani 1 1 d
C64 C 0.22858(15) 1.04126(10) -0.22243(9) 0.0256(3) Uani 1 1 d
C65 C 0.1447(2) 1.26452(11) -0.15428(10) 0.0331(4) Uani 1 1 d
C66 C 0.32776(15) 0.88135(10) -0.25870(8) 0.0241(3) Uani 1 1 d
C67 C 0.43905(16) 0.93889(11) -0.29213(9) 0.0280(3) Uani 1 1 d
C68 C 0.50470(17) 0.93933(11) -0.36002(9) 0.0304(4) Uani 1 1 d
C69 C 0.46146(15) 0.88248(10) -0.39567(9) 0.0269(3) Uani 1 1 d
C70 C 0.35242(16) 0.82418(11) -0.36262(9) 0.0280(3) Uani 1 1 d
C71 C 0.28666(16) 0.82450(10) -0.29473(10) 0.0286(3) Uani 1 1 d
C72 C 0.4964(2) 0.83059(14) -0.50055(11) 0.0388(4) Uani 1 1 d
H6 H -0.1902(17) 0.5330(12) 0.1819(10) 0.031(4) Uiso 1 1 d
H7 H -0.3218(19) 0.4945(12) 0.2994(10) 0.039(5) Uiso 1 1 d
H9 H -0.0481(19) 0.2970(13) 0.4050(11) 0.041(5) Uiso 1 1 d
H10 H 0.0792(19) 0.3381(13) 0.2858(10) 0.040(5) Uiso 1 1 d
H14 H -0.576(2) 0.4163(14) 0.5261(12) 0.053(6) Uiso 1 1 d
H15 H -0.691(2) 0.3749(15) 0.6503(12) 0.058(6) Uiso 1 1 d
H16 H -0.395(2) 0.2306(16) 0.7577(14) 0.067(7) Uiso 1 1 d
H17 H -0.265(2) 0.2608(14) 0.6396(11) 0.053(6) Uiso 1 1 d
H21 H 0.4549(18) 0.6329(12) -0.2206(10) 0.037(5) Uiso 1 1 d
H22 H 0.5808(18) 0.6826(13) -0.3419(10) 0.038(5) Uiso 1 1 d
H24 H 0.746(2) 0.4205(13) -0.2795(11) 0.049(6) Uiso 1 1 d
H25 H 0.6157(18) 0.3751(13) -0.1608(11) 0.041(5) Uiso 1 1 d
H29 H 0.8941(18) 0.7696(13) -0.5537(11) 0.043(5) Uiso 1 1 d
H30 H 1.0179(19) 0.8065(14) -0.6786(11) 0.048(5) Uiso 1 1 d
H31 H 1.0039(19) 0.5453(13) -0.6606(11) 0.047(5) Uiso 1 1 d
H32 H 0.8843(19) 0.5019(13) -0.5376(11) 0.041(5) Uiso 1 1 d
H34 H 0.2415(17) 0.2924(11) -0.0217(10) 0.031(4) Uiso 1 1 d
H35 H 0.2181(15) 0.1356(11) 0.0563(9) 0.022(4) Uiso 1 1 d
H37 H 0.2586(16) 0.1912(11) 0.2483(10) 0.025(4) Uiso 1 1 d
H38 H 0.2770(17) 0.3486(12) 0.1727(10) 0.031(4) Uiso 1 1 d
H40 H 0.0000(17) 0.1043(12) 0.2585(10) 0.031(4) Uiso 1 1 d
H41 H -0.1087(18) 0.0370(12) 0.3824(10) 0.034(5) Uiso 1 1 d
H43 H 0.1838(19) -0.1509(14) 0.4463(11) 0.046(5) Uiso 1 1 d
H44 H 0.2976(17) -0.0813(11) 0.3223(9) 0.029(4) Uiso 1 1 d
H45A H -0.2252(19) -0.1022(13) 0.4756(11) 0.040(5) Uiso 1 1 d
H45B H -0.1813(18) -0.0265(13) 0.5100(10) 0.040(5) Uiso 1 1 d
H45C H -0.195(2) -0.1377(14) 0.5662(13) 0.054(6) Uiso 1 1 d
H47 H 0.4548(17) 0.0312(11) 0.1395(9) 0.027(4) Uiso 1 1 d
H48 H 0.5186(16) -0.0767(10) 0.0828(8) 0.019(4) Uiso 1 1 d
H50 H 0.1347(18) -0.1837(12) 0.1322(10) 0.037(5) Uiso 1 1 d
H51 H 0.0759(18) -0.0704(11) 0.1857(10) 0.032(4) Uiso 1 1 d
H52A H 0.5554(18) -0.2203(11) 0.0830(10) 0.030(4) Uiso 1 1 d
H52B H 0.4893(16) -0.2646(12) 0.0278(9) 0.027(4) Uiso 1 1 d
H52C H 0.5120(19) -0.1506(14) -0.0007(11) 0.044(5) Uiso 1 1 d
H54 H 0.0208(19) 0.6346(12) -0.0144(10) 0.037(5) Uiso 1 1 d
H55 H 0.0463(18) 0.7855(12) -0.1057(10) 0.035(5) Uiso 1 1 d
H57 H 0.4479(16) 0.7571(11) -0.1314(9) 0.024(4) Uiso 1 1 d
H58 H 0.4291(17) 0.6066(11) -0.0420(9) 0.024(4) Uiso 1 1 d
H60 H 0.2270(17) 0.8850(12) -0.0493(10) 0.034(5) Uiso 1 1 d
H61 H 0.1789(16) 1.0130(11) -0.0178(10) 0.026(4) Uiso 1 1 d
H63 H 0.2030(18) 1.1753(13) -0.2414(11) 0.039(5) Uiso 1 1 d
H64 H 0.2403(16) 1.0520(11) -0.2773(10) 0.027(4) Uiso 1 1 d
H65A H 0.0700(18) 1.2641(11) -0.1882(10) 0.033(5) Uiso 1 1 d
H65B H 0.2317(19) 1.2884(12) -0.1839(11) 0.040(5) Uiso 1 1 d
H65C H 0.1095(17) 1.3012(12) -0.1246(10) 0.033(5) Uiso 1 1 d
H67 H 0.4688(16) 0.9786(11) -0.2680(9) 0.027(4) Uiso 1 1 d
H68 H 0.5820(18) 0.9803(12) -0.3842(10) 0.034(5) Uiso 1 1 d
H70 H 0.3247(17) 0.7835(12) -0.3848(10) 0.029(4) Uiso 1 1 d
H71 H 0.2147(19) 0.7857(13) -0.2722(10) 0.039(5) Uiso 1 1 d
H72A H 0.509(2) 0.7629(16) -0.4649(13) 0.058(6) Uiso 1 1 d
H72B H 0.402(2) 0.8432(13) -0.5163(11) 0.046(5) Uiso 1 1 d
H72C H 0.5622(19) 0.8438(13) -0.5486(12) 0.046(5) Uiso 1 1 d

loop_
_atom_site_aniso_label
_atom_site_aniso_U_11
_atom_site_aniso_U_22
_atom_site_aniso_U_33
_atom_site_aniso_U_23
_atom_site_aniso_U_13
_atom_site_aniso_U_12
O1 0.0346(6) 0.0395(7) 0.0240(6) -0.0098(5) 0.0116(5) -0.0060(5)
O2 0.0339(6) 0.0205(5) 0.0303(6) -0.0108(5) 0.0064(5) 0.0027(4)
O3 0.0588(8) 0.0204(5) 0.0253(6) -0.0074(5) -0.0065(5) 0.0009(5)
O4 0.0366(7) 0.0469(7) 0.0358(6) -0.0243(6) 0.0102(5) -0.0104(5)
N1 0.0443(9) 0.0586(11) 0.0284(8) -0.0151(8) 0.0093(7) -0.0099(8)
N2 0.0361(8) 0.0495(9) 0.0245(7) -0.0131(7) 0.0048(6) -0.0103(7)
N3 0.0362(7) 0.0157(6) 0.0219(6) -0.0050(5) 0.0102(5) -0.0002(5)
N4 0.0341(7) 0.0148(6) 0.0243(6) 0.0005(5) 0.0100(5) 0.0023(5)
C1 0.0208(7) 0.0180(7) 0.0172(6) -0.0031(6) 0.0016(5) -0.0004(5)
C2 0.0216(7) 0.0159(6) 0.0187(7) -0.0036(5) 0.0025(5) -0.0007(5)
C3 0.0252(7) 0.0147(6) 0.0227(7) -0.0054(6) 0.0021(6) 0.0007(5)
C4 0.0267(8) 0.0180(7) 0.0248(7) -0.0066(6) 0.0038(6) -0.0009(6)
C5 0.0260(8) 0.0223(7) 0.0221(7) -0.0086(6) 0.0068(6) -0.0055(6)
C6 0.0296(8) 0.0278(8) 0.0243(8) -0.0104(7) 0.0029(6) -0.0013(6)
C7 0.0285(9) 0.0366(9) 0.0312(8) -0.0177(8) 0.0070(7) -0.0038(7)
C8 0.0314(9) 0.0355(9) 0.0240(8) -0.0136(7) 0.0089(6) -0.0136(7)
C9 0.0366(9) 0.0344(9) 0.0222(8) -0.0031(7) 0.0040(7) -0.0074(7)
C10 0.0292(9) 0.0309(9) 0.0267(8) -0.0056(7) 0.0066(7) -0.0005(7)
C11 0.0374(9) 0.0380(9) 0.0294(8) -0.0142(7) 0.0086(7) -0.0132(7)
C12 0.0358(9) 0.0367(9) 0.0286(8) -0.0127(7) 0.0075(7) -0.0106(7)
C13 0.0301(8) 0.0268(8) 0.0233(7) -0.0090(6) 0.0057(6) -0.0072(6)
C14 0.0352(10) 0.0466(11) 0.0297(9) -0.0090(8) -0.0030(7) 0.0061(8)
C15 0.0278(9) 0.0572(12) 0.0451(11) -0.0269(10) 0.0061(8) 0.0015(8)
C16 0.0532(13) 0.0569(13) 0.0243(9) 0.0017(9) 0.0010(9) 0.0058(10)
C17 0.0338(10) 0.0376(10) 0.0339(9) -0.0052(8) 0.0019(7) 0.0066(8)
C18 0.0259(7) 0.0155(7) 0.0206(7) -0.0036(6) 0.0000(6) 0.0032(5)
C19 0.0277(8) 0.0199(7) 0.0215(7) -0.0055(6) 0.0016(6) 0.0025(6)
C20 0.0272(8) 0.0252(8) 0.0189(7) -0.0060(6) 0.0035(6) -0.0010(6)
C21 0.0298(8) 0.0250(8) 0.0237(7) -0.0074(6) 0.0040(6) 0.0007(6)
C22 0.0327(9) 0.0263(8) 0.0211(7) -0.0032(7) 0.0027(6) -0.0017(6)
C23 0.0297(8) 0.0316(8) 0.0213(7) -0.0095(7) 0.0059(6) -0.0073(6)
C24 0.0434(10) 0.0311(9) 0.0323(9) -0.0099(8) 0.0164(8) 0.0018(8)
C25 0.0432(10) 0.0254(9) 0.0278(8) -0.0030(7) 0.0132(7) 0.0038(7)
C26 0.0337(9) 0.0302(8) 0.0252(8) -0.0093(7) 0.0049(7) -0.0061(7)
C27 0.0333(9) 0.0288(8) 0.0249(8) -0.0094(7) 0.0042(7) -0.0064(7)
C28 0.0267(8) 0.0303(8) 0.0202(7) -0.0079(6) 0.0020(6) -0.0049(6)
C29 0.0402(10) 0.0289(9) 0.0256(8) -0.0087(7) 0.0037(7) -0.0065(7)
C30 0.0437(10) 0.0360(10) 0.0249(8) -0.0044(8) 0.0038(7) -0.0150(8)
C31 0.0305(9) 0.0438(10) 0.0289(8) -0.0174(8) 0.0015(7) -0.0013(7)
C32 0.0334(9) 0.0269(8) 0.0243(8) -0.0076(7) 0.0019(6) -0.0034(7)
C33 0.0200(7) 0.0157(7) 0.0184(6) -0.0028(5) 0.0040(5) 0.0018(5)
C34 0.0243(7) 0.0200(7) 0.0192(7) -0.0061(6) 0.0026(6) 0.0043(6)
C35 0.0245(8) 0.0180(7) 0.0233(7) -0.0091(6) 0.0028(6) 0.0009(5)
C36 0.0210(7) 0.0161(7) 0.0226(7) -0.0047(6) 0.0055(6) 0.0008(5)
C37 0.0295(8) 0.0205(7) 0.0166(7) -0.0044(6) 0.0016(6) 0.0015(6)
C38 0.0259(8) 0.0173(7) 0.0204(7) -0.0066(6) 0.0016(6) 0.0012(6)
C39 0.0265(8) 0.0177(7) 0.0197(7) -0.0053(6) 0.0042(6) -0.0030(6)
C40 0.0290(8) 0.0219(8) 0.0244(8) -0.0066(6) -0.0004(6) 0.0047(6)
C41 0.0235(8) 0.0292(8) 0.0295(8) -0.0145(7) 0.0037(6) 0.0025(6)
C42 0.0280(8) 0.0256(8) 0.0199(7) -0.0093(6) 0.0045(6) -0.0076(6)
C43 0.0266(8) 0.0216(7) 0.0227(7) -0.0036(6) -0.0005(6) -0.0006(6)
C44 0.0207(7) 0.0208(7) 0.0259(7) -0.0070(6) 0.0037(6) -0.0005(6)
C45 0.0352(10) 0.0530(12) 0.0370(10) -0.0229(10) 0.0147(8) -0.0105(9)
C46 0.0282(8) 0.0152(7) 0.0191(7) -0.0035(6) 0.0036(6) 0.0029(6)
C47 0.0243(8) 0.0193(7) 0.0225(7) -0.0046(6) 0.0028(6) -0.0031(6)
C48 0.0209(7) 0.0222(7) 0.0214(7) -0.0035(6) 0.0038(6) 0.0025(6)
C49 0.0284(8) 0.0149(7) 0.0180(7) -0.0024(6) 0.0016(6) 0.0049(5)
C50 0.0273(8) 0.0195(7) 0.0261(8) -0.0061(6) 0.0051(6) -0.0033(6)
C51 0.0237(8) 0.0201(7) 0.0253(7) -0.0048(6) 0.0080(6) 0.0002(6)
C52 0.0360(10) 0.0286(9) 0.0352(9) -0.0135(8) 0.0075(8) 0.0047(7)
C53 0.0249(7) 0.0151(6) 0.0179(7) -0.0044(5) 0.0039(6) -0.0006(5)
C54 0.0221(8) 0.0211(7) 0.0262(8) -0.0034(6) 0.0064(6) 0.0004(6)
C55 0.0238(8) 0.0212(8) 0.0308(8) -0.0016(7) 0.0037(6) 0.0054(6)
C56 0.0287(8) 0.0148(7) 0.0230(7) -0.0020(6) 0.0041(6) 0.0009(6)
C57 0.0233(8) 0.0194(7) 0.0259(7) -0.0046(6) 0.0059(6) -0.0023(6)
C58 0.0213(7) 0.0198(7) 0.0241(7) -0.0055(6) 0.0004(6) 0.0021(6)
C59 0.0217(7) 0.0167(7) 0.0251(7) -0.0020(6) 0.0005(6) 0.0013(5)
C60 0.0318(9) 0.0190(7) 0.0233(7) 0.0012(6) -0.0011(6) 0.0013(6)
C61 0.0357(9) 0.0267(8) 0.0207(8) -0.0047(7) -0.0037(7) 0.0003(7)
C62 0.0301(8) 0.0200(7) 0.0267(8) -0.0075(6) -0.0037(6) -0.0014(6)
C63 0.0307(8) 0.0167(7) 0.0244(8) -0.0009(6) -0.0006(6) -0.0007(6)
C64 0.0285(8) 0.0206(7) 0.0221(7) -0.0023(6) 0.0015(6) 0.0002(6)
C65 0.0457(11) 0.0219(8) 0.0300(9) -0.0077(7) -0.0031(8) 0.0017(7)
C66 0.0255(8) 0.0171(7) 0.0234(7) -0.0011(6) 0.0016(6) 0.0031(6)
C67 0.0286(8) 0.0273(8) 0.0268(8) -0.0094(7) 0.0017(6) -0.0030(6)
C68 0.0277(8) 0.0333(9) 0.0287(8) -0.0109(7) 0.0059(7) -0.0089(7)
C69 0.0257(8) 0.0269(8) 0.0262(8) -0.0082(7) 0.0013(6) 0.0004(6)
C70 0.0270(8) 0.0226(8) 0.0345(9) -0.0112(7) -0.0004(7) 0.0002(6)
C71 0.0256(8) 0.0192(7) 0.0349(9) -0.0040(7) 0.0038(7) -0.0023(6)
C72 0.0388(11) 0.0492(12) 0.0343(10) -0.0224(9) -0.0017(8) -0.0030(9)

loop_
_atom_type_symbol
_atom_type_description
_atom_type_scat_dispersion_real
_atom_type_scat_dispersion_imag
_atom_type_scat_source
C C 0.0033 0.0016 'International Tables Vol C Tables 4.2.6.8 and 6.1.1.4'
H H 0.0000 0.0000 'International Tables Vol C Tables 4.2.6.8 and 6.1.1.4'
N N 0.0061 0.0033 'International Tables Vol C Tables 4.2.6.8 and 6.1.1.4'
O O 0.0106 0.0060 'International Tables Vol C Tables 4.2.6.8 and 6.1.1.4'

loop_
_geom_angle_atom_site_label_1
_geom_angle_atom_site_label_2
_geom_angle_atom_site_label_3
_geom_angle
C42 O1 C45 116.75(14)
C49 O2 C52 116.73(12)
C62 O3 C65 116.95(12)
C69 O4 C72 117.92(13)
C15 N1 C16 116.20(15)
C31 N2 C30 116.33(14)
C36 N3 C39 122.66(11)
C36 N3 C46 119.43(11)
C39 N3 C46 116.95(11)
C59 N4 C56 119.92(12)
C59 N4 C66 123.03(12)
C66 N4 C56 115.14(11)
C2 C1 C18 120.47(12)
C2 C1 C33 123.76(12)
C18 C1 C33 115.65(12)
C1 C2 C3 119.95(12)
C1 C2 C53 122.93(12)
C3 C2 C53 117.02(12)
C4 C3 C2 178.83(17)
C3 C4 C5 174.88(16)
C6 C5 C4 120.65(14)
C10 C5 C4 120.24(14)
C10 C5 C6 119.09(14)
C5 C6 H6 118.7(10)
C7 C6 C5 120.12(15)
C7 C6 H6 121.2(10)
C6 C7 C8 120.48(16)
C6 C7 H7 118.4(11)
C8 C7 H7 121.1(11)
C7 C8 C11 119.96(16)
C9 C8 C7 119.41(14)
C9 C8 C11 120.62(16)
C8 C9 H9 120.8(11)
C10 C9 C8 120.11(16)
C10 C9 H9 119.0(11)
C5 C10 H10 117.8(11)
C9 C10 C5 120.71(16)
C9 C10 H10 121.4(11)
C12 C11 C8 177.33(18)
C11 C12 C13 178.20(18)
C14 C13 C12 121.57(15)
C17 C13 C12 121.27(15)
C17 C13 C14 117.15(15)
C13 C14 H14 119.6(11)
C15 C14 C13 118.27(17)
C15 C14 H14 122.1(11)
N1 C15 C14 124.64(18)
N1 C15 H15 117.1(13)
C14 C15 H15 118.2(13)
N1 C16 C17 124.28(18)
N1 C16 H16 115.5(13)
C17 C16 H16 120.1(13)
C13 C17 H17 120.5(12)
C16 C17 C13 119.45(17)
C16 C17 H17 120.1(12)
C19 C18 C1 178.00(16)
C18 C19 C20 173.72(15)
C21 C20 C19 119.27(14)
C25 C20 C19 121.82(14)
C25 C20 C21 118.91(14)
C20 C21 H21 119.7(10)
C22 C21 C20 120.57(15)
C22 C21 H21 119.8(10)
C21 C22 C23 120.24(15)
C21 C22 H22 119.4(10)
C23 C22 H22 120.3(10)
C22 C23 C26 120.36(14)
C24 C23 C22 119.18(14)
C24 C23 C26 120.46(15)
C23 C24 H24 120.4(11)
C25 C24 C23 120.66(16)
C25 C24 H24 118.9(11)
C20 C25 H25 120.0(10)
C24 C25 C20 120.38(15)
C24 C25 H25 119.6(10)
C27 C26 C23 178.42(17)
C26 C27 C28 179.30(19)
C29 C28 C27 121.38(14)
C29 C28 C32 117.27(14)
C32 C28 C27 121.34(14)
C28 C29 H29 118.6(10)
C30 C29 C28 118.78(16)
C30 C29 H29 122.6(10)
N2 C30 C29 124.35(16)
N2 C30 H30 115.9(11)
C29 C30 H30 119.8(11)
N2 C31 C32 124.10(16)
N2 C31 H31 116.3(11)
C32 C31 H31 119.6(11)
C28 C32 H32 120.4(11)
C31 C32 C28 119.16(15)
C31 C32 H32 120.4(11)
C34 C33 C1 119.33(12)
C34 C33 C38 117.50(12)
C38 C33 C1 123.17(13)
C33 C34 H34 119.2(10)
C35 C34 C33 121.85(13)
C35 C34 H34 118.9(10)
C34 C35 C36 120.27(13)
C34 C35 H35 121.3(9)
C36 C35 H35 118.4(9)
C35 C36 N3 120.23(13)
C35 C36 C37 118.48(13)
C37 C36 N3 121.26(13)
C36 C37 H37 119.5(9)
C38 C37 C36 120.81(13)
C38 C37 H37 119.7(10)
C33 C38 H38 119.2(10)
C37 C38 C33 121.06(13)
C37 C38 H38 119.7(10)
C40 C39 N3 122.33(13)
C40 C39 C44 118.68(13)
C44 C39 N3 118.86(13)
C39 C40 C41 120.79(14)
C39 C40 H40 118.9(10)
C41 C40 H40 120.3(10)
C40 C41 H41 118.9(10)
C42 C41 C40 119.94(14)
C42 C41 H41 121.2(10)
O1 C42 C41 124.88(14)
O1 C42 C43 115.52(14)
C41 C42 C43 119.60(13)
C42 C43 H43 118.4(12)
C44 C43 C42 120.29(14)
C44 C43 H43 121.3(12)
C39 C44 H44 117.8(10)
C43 C44 C39 120.68(14)
C43 C44 H44 121.5(10)
O1 C45 H45A 110.9(10)
O1 C45 H45B 113.2(11)
O1 C45 H45C 105.5(12)
H45A C45 H45B 107.4(15)
H45A C45 H45C 107.8(16)
H45B C45 H45C 112.0(15)
C47 C46 N3 120.41(13)
C47 C46 C51 119.52(13)
C51 C46 N3 120.06(13)
C46 C47 C48 120.86(14)
C46 C47 H47 118.3(10)
C48 C47 H47 120.9(10)
C47 C48 C49 119.18(14)
C47 C48 H48 120.0(9)
C49 C48 H48 120.8(9)
O2 C49 C48 124.29(13)
O2 C49 C50 115.47(13)
C48 C49 C50 120.23(13)
C49 C50 H50 119.0(10)
C51 C50 C49 120.15(14)
C51 C50 H50 120.8(10)
C46 C51 H51 118.4(10)
C50 C51 C46 120.02(14)
C50 C51 H51 121.6(10)
O2 C52 H52A 110.3(10)
O2 C52 H52B 104.1(9)
O2 C52 H52C 108.4(11)
H52A C52 H52B 111.0(14)
H52A C52 H52C 109.2(15)
H52B C52 H52C 113.7(14)
C54 C53 C2 120.35(12)
C54 C53 C58 118.42(13)
C58 C53 C2 121.21(13)
C53 C54 H54 121.0(10)
C55 C54 C53 120.93(14)
C55 C54 H54 118.0(10)
C54 C55 C56 119.89(14)
C54 C55 H55 120.8(11)
C56 C55 H55 119.3(11)
C55 C56 N4 121.10(13)
C57 C56 N4 119.30(13)
C57 C56 C55 119.59(13)
C56 C57 H57 120.3(9)
C58 C57 C56 120.32(14)
C58 C57 H57 119.3(9)
C53 C58 H58 119.9(10)
C57 C58 C53 120.72(14)
C57 C58 H58 119.4(10)
C60 C59 N4 120.71(13)
C64 C59 N4 121.66(13)
C64 C59 C60 117.63(14)
C59 C60 H60 120.9(10)
C61 C60 C59 121.05(14)
C61 C60 H60 118.1(10)
C60 C61 C62 120.81(15)
C60 C61 H61 123.5(10)
C62 C61 H61 115.7(10)
O3 C62 C61 116.06(14)
O3 C62 C63 125.05(13)
C63 C62 C61 118.90(14)
C62 C63 H63 121.3(11)
C64 C63 C62 120.22(14)
C64 C63 H63 118.4(11)
C59 C64 H64 120.8(10)
C63 C64 C59 121.34(14)
C63 C64 H64 117.8(10)
O3 C65 H65A 110.5(10)
O3 C65 H65B 109.9(11)
O3 C65 H65C 104.8(10)
H65A C65 H65B 113.5(14)
H65A C65 H65C 104.6(14)
H65B C65 H65C 113.3(15)
C67 C66 N4 122.63(14)
C71 C66 N4 119.08(13)
C71 C66 C67 118.21(14)
C66 C67 H67 119.3(10)
C68 C67 C66 120.37(15)
C68 C67 H67 120.3(10)
C67 C68 C69 120.64(15)
C67 C68 H68 120.8(10)
C69 C68 H68 118.6(10)
O4 C69 C68 115.54(13)
O4 C69 C70 124.84(14)
C70 C69 C68 119.62(14)
C69 C70 C71 119.39(15)
C69 C70 H70 120.5(10)
C71 C70 H70 120.0(10)
C66 C71 C70 121.77(14)
C66 C71 H71 118.3(11)
C70 C71 H71 119.9(11)
O4 C72 H72A 109.0(12)
O4 C72 H72B 110.9(11)
O4 C72 H72C 107.2(11)
H72A C72 H72B 112.1(16)
H72A C72 H72C 107.2(16)
H72B C72 H72C 110.2(15)

loop_
_geom_bond_atom_site_label_1
_geom_bond_atom_site_label_2
_geom_bond_distance
O1 C42 1.3704(17)
O1 C45 1.427(2)
O2 C49 1.3691(17)
O2 C52 1.422(2)
O3 C62 1.3731(18)
O3 C65 1.4218(19)
O4 C69 1.3729(18)
O4 C72 1.416(2)
N1 C15 1.316(2)
N1 C16 1.322(3)
N2 C30 1.332(2)
N2 C31 1.326(2)
N3 C36 1.4008(18)
N3 C39 1.4232(17)
N3 C46 1.4298(18)
N4 C56 1.4315(18)
N4 C59 1.4119(19)
N4 C66 1.4265(18)
C1 C2 1.3723(19)
C1 C18 1.4272(19)
C1 C33 1.4850(18)
C2 C3 1.4261(19)
C2 C53 1.4869(18)
C3 C4 1.1988(19)
C4 C5 1.4318(19)
C5 C6 1.396(2)
C5 C10 1.395(2)
C6 C7 1.382(2)
C6 H6 0.966(18)
C7 C8 1.395(2)
C7 H7 0.980(18)
C8 C9 1.390(2)
C8 C11 1.437(2)
C9 C10 1.381(2)
C9 H9 0.968(19)
C10 H10 0.960(19)
C11 C12 1.195(2)
C12 C13 1.430(2)
C13 C14 1.390(2)
C13 C17 1.380(2)
C14 C15 1.387(2)
C14 H14 1.01(2)
C15 H15 0.95(2)
C16 C17 1.372(3)
C16 H16 1.00(2)
C17 H17 0.98(2)
C18 C19 1.201(2)
C19 C20 1.4300(19)
C20 C21 1.398(2)
C20 C25 1.395(2)
C21 C22 1.385(2)
C21 H21 0.980(18)
C22 C23 1.394(2)
C22 H22 1.013(18)
C23 C24 1.392(2)
C23 C26 1.436(2)
C24 C25 1.383(2)
C24 H24 1.02(2)
C25 H25 0.971(19)
C26 C27 1.197(2)
C27 C28 1.432(2)
C28 C29 1.388(2)
C28 C32 1.392(2)
C29 C30 1.383(2)
C29 H29 1.008(19)
C30 H30 1.012(19)
C31 C32 1.381(2)
C31 H31 1.02(2)
C32 H32 0.959(19)
C33 C34 1.393(2)
C33 C38 1.4011(19)
C34 C35 1.380(2)
C34 H34 0.981(17)
C35 C36 1.395(2)
C35 H35 0.939(16)
C36 C37 1.396(2)
C37 C38 1.381(2)
C37 H37 0.965(16)
C38 H38 0.968(17)
C39 C40 1.385(2)
C39 C44 1.392(2)
C40 C41 1.390(2)
C40 H40 0.978(18)
C41 C42 1.381(2)
C41 H41 0.953(18)
C42 C43 1.388(2)
C43 C44 1.377(2)
C43 H43 0.94(2)
C44 H44 0.959(17)
C45 H45A 1.01(2)
C45 H45B 1.008(19)
C45 H45C 1.00(2)
C46 C47 1.383(2)
C46 C51 1.393(2)
C47 C48 1.386(2)
C47 H47 0.961(17)
C48 C49 1.388(2)
C48 H48 0.972(15)
C49 C50 1.389(2)
C50 C51 1.378(2)
C50 H50 0.996(18)
C51 H51 0.958(18)
C52 H52A 0.978(18)
C52 H52B 0.989(17)
C52 H52C 1.011(19)
C53 C54 1.389(2)
C53 C58 1.396(2)
C54 C55 1.387(2)
C54 H54 1.007(18)
C55 C56 1.388(2)
C55 H55 0.940(18)
C56 C57 1.385(2)
C57 C58 1.380(2)
C57 H57 0.965(16)
C58 H58 0.958(16)
C59 C60 1.399(2)
C59 C64 1.392(2)
C60 C61 1.376(2)
C60 H60 0.935(18)
C61 C62 1.387(2)
C61 H61 0.924(16)
C62 C63 1.387(2)
C63 C64 1.385(2)
C63 H63 0.938(19)
C64 H64 0.972(16)
C65 H65A 1.016(18)
C65 H65B 0.993(19)
C65 H65C 0.983(18)
C66 C67 1.394(2)
C66 C71 1.383(2)
C67 C68 1.383(2)
C67 H67 0.955(17)
C68 C69 1.386(2)
C68 H68 0.979(17)
C69 C70 1.382(2)
C70 C71 1.387(2)
C70 H70 0.935(17)
C71 H71 0.917(19)
C72 H72A 1.03(2)
C72 H72B 1.00(2)
C72 H72C 1.030(19)

loop_
_geom_torsion_atom_site_label_1
_geom_torsion_atom_site_label_2
_geom_torsion_atom_site_label_3
_geom_torsion_atom_site_label_4
_geom_torsion
C1 C2 C53 C54 137.06(15)
C1 C2 C53 C58 -41.6(2)
C2 C1 C33 C34 134.42(15)
C2 C1 C33 C38 -46.2(2)
C3 C2 C53 C54 -39.46(19)
C3 C2 C53 C58 141.90(14)
C18 C1 C33 C34 -41.53(19)
C18 C1 C33 C38 137.85(14)
C35 C36 N3 C39 -145.52(14)
C35 C36 N3 C46 22.9(2)
C37 C36 N3 C39 36.5(2)
C37 C36 N3 C46 -155.07(14)
C40 C39 N3 C36 41.5(2)
C40 C39 N3 C46 -127.20(15)
C41 C42 O1 C45 14.4(2)
C43 C42 O1 C45 -165.77(14)
C44 C39 N3 C36 -142.68(15)
C44 C39 N3 C46 48.66(19)
C47 C46 N3 C36 62.04(19)
C47 C46 N3 C39 -128.92(15)
C48 C49 O2 C52 -0.8(2)
C50 C49 O2 C52 -179.80(14)
C51 C46 N3 C36 -118.58(15)
C51 C46 N3 C39 50.46(19)
C55 C56 N4 C59 69.0(2)
C55 C56 N4 C66 -126.32(16)
C57 C56 N4 C59 -112.02(16)
C57 C56 N4 C66 52.71(19)
C60 C59 N4 C56 8.9(2)
C60 C59 N4 C66 -154.54(15)
C61 C62 O3 C65 -175.63(15)
C63 C62 O3 C65 4.5(2)
C64 C59 N4 C56 -170.28(14)
C64 C59 N4 C66 26.2(2)
C67 C66 N4 C56 -125.18(16)
C67 C66 N4 C59 39.0(2)
C68 C69 O4 C72 178.92(15)
C70 C69 O4 C72 0.0(2)
C71 C66 N4 C56 51.42(19)
C71 C66 N4 C59 -144.38(15)
